data_4511236
loop_
_publ_author_name
'Aitipamula, Srinivasulu'
'Wong, Annie B. H.'
'Chow, Pui Shan'
'Tan, Reginald B. H.'

_publ_section_title
;
 Pharmaceutical Salts of Haloperidol with Some Carboxylic Acids and
 Artificial Sweeteners: Hydrate Formation, Polymorphism, and
 Physicochemical Properties
;
_journal_issue 5
_journal_name_full 'Crystal Growth &amp; Design'
_journal_page_first 2542
_journal_paper_doi 10.1021/cg500245e
_journal_volume 14
_journal_year 2014
_chemical_formula_sum 'C46 H51 Cl2 F2 N3 O8'
_chemical_formula_weight 882.80
_chemical_name_systematic 'ACN solvate of HAL and OA salt'
_space_group_IT_number 14
_symmetry_cell_setting monoclinic
_symmetry_space_group_name_Hall '-P 2yn'
_symmetry_space_group_name_H-M 'P 1 21/n 1'
_atom_sites_solution_hydrogens geom
_atom_sites_solution_primary direct
_atom_sites_solution_secondary difmap
_audit_creation_method SHELXL-97
_cell_angle_alpha 90.00
_cell_angle_beta 90.06(3)
_cell_angle_gamma 90.00
_cell_formula_units_Z 4
_cell_length_a 13.125(3)
_cell_length_b 11.996(2)
_cell_length_c 26.810(5)
_cell_measurement_reflns_used 11990
_cell_measurement_temperature 110(2)
_cell_measurement_theta_min 1.5515
_cell_volume 4221.2(14)
_computing_cell_refinement 'CrystalClear (Rigaku Inc., 2007)'
_computing_data_collection 'CrystalClear (Rigaku Inc., 2007)'
_computing_data_reduction 'CrystalClear (Rigaku Inc., 2007)'
_computing_structure_refinement 'SHELXL-97 (Sheldrick, 1997)'
_computing_structure_solution 'SHELXS-97 (Sheldrick, 1990)'
_diffrn_ambient_temperature 110(2)
_diffrn_measured_fraction_theta_full 0.955
_diffrn_measured_fraction_theta_max 0.940
_diffrn_measurement_device_type 'Rigaku Saturn 70 CCD area detector'
_diffrn_measurement_method '\w scans'
_diffrn_radiation_monochromator graphite
_diffrn_radiation_source 'fine-focus sealed tube'
_diffrn_radiation_type MoK\a
_diffrn_radiation_wavelength 0.71073
_diffrn_reflns_av_R_equivalents 0.0487
_diffrn_reflns_av_sigmaI/netI 0.0473
_diffrn_reflns_limit_h_max 17
_diffrn_reflns_limit_h_min -16
_diffrn_reflns_limit_k_max 15
_diffrn_reflns_limit_k_min -15
_diffrn_reflns_limit_l_max 35
_diffrn_reflns_limit_l_min -35
_diffrn_reflns_number 33321
_diffrn_reflns_theta_full 25.00
_diffrn_reflns_theta_max 28.29
_diffrn_reflns_theta_min 1.52
_exptl_absorpt_coefficient_mu 0.222
_exptl_absorpt_correction_T_max 0.9529
_exptl_absorpt_correction_T_min 0.9305
_exptl_absorpt_correction_type multi-scan
_exptl_absorpt_process_details 'R. H. Blessing, Acta Cryst. 1995 A51, 33-38'
_exptl_crystal_colour colorless
_exptl_crystal_density_diffrn 1.389
_exptl_crystal_density_method 'not measured'
_exptl_crystal_description needle
_exptl_crystal_F_000 1856
_exptl_crystal_size_max 0.33
_exptl_crystal_size_mid 0.33
_exptl_crystal_size_min 0.22
_refine_diff_density_max 0.521
_refine_diff_density_min -0.369
_refine_diff_density_rms 0.093
_refine_ls_extinction_method none
_refine_ls_goodness_of_fit_ref 1.233
_refine_ls_hydrogen_treatment mixed
_refine_ls_matrix_type full
_refine_ls_number_parameters 565
_refine_ls_number_reflns 9840
_refine_ls_number_restraints 0
_refine_ls_restrained_S_all 1.233
_refine_ls_R_factor_all 0.0967
_refine_ls_R_factor_gt 0.0850
_refine_ls_shift/su_max 0.001
_refine_ls_shift/su_mean 0.000
_refine_ls_structure_factor_coef Fsqd
_refine_ls_weighting_details 'calc w=1/[\s^2^(Fo^2^)+(0.0824P)^2^+3.1770P] where P=(Fo^2^+2Fc^2^)/3'
_refine_ls_weighting_scheme calc
_refine_ls_wR_factor_gt 0.2005
_refine_ls_wR_factor_ref 0.2114
_reflns_number_gt 8772
_reflns_number_total 9840
_reflns_threshold_expression >2sigma(I)
_cod_data_source_file cg500245e_si_003.cif
_cod_data_source_block HALOAACN
_cod_depositor_comments
;
The following automatic conversions were performed:

'_symmetry_cell_setting' value 'Monoclinic' changed to 'monoclinic'
according to
/usr/data/users/saulius/crontab/automatic-downloads/current/ACS/lib/dictionaries/cif_core.dic
dictionary named 'cif_core.dic' version 2.4.2 from
2011-04-26.

'_exptl_absorpt_correction_type' value 'Multi-scan'
changed to 'multi-scan' according to
/usr/data/users/saulius/crontab/automatic-downloads/current/ACS/lib/dictionaries/cif_core.dic
dictionary named 'cif_core.dic' version 2.4.2 from 2011-04-26.

Automatic conversion script
Id: cif_fix_values 2281 2013-09-26 08:29:07Z andrius 
;
_cod_original_cell_volume 4221.3(15)
_cod_original_sg_symbol_H-M P21/n
_cod_database_code 4511236

loop_
_symmetry_equiv_pos_as_xyz
'x, y, z'
'-x+1/2, y+1/2, -z+1/2'
'-x, -y, -z'
'x-1/2, -y-1/2, z-1/2'

loop_
_atom_site_label
_atom_site_type_symbol
_atom_site_fract_x
_atom_site_fract_y
_atom_site_fract_z
_atom_site_U_iso_or_equiv
_atom_site_adp_type
_atom_site_occupancy
_atom_site_symmetry_multiplicity
_atom_site_calc_flag
_atom_site_refinement_flags
Cl1 Cl 0.84383(7) 0.87226(6) 0.24152(3) 0.0364(2) Uani 1 1 d .
Cl2 Cl 0.87823(7) 0.44262(7) 0.71168(3) 0.0426(2) Uani 1 1 d .
O5 O 0.68078(16) 0.48118(16) 0.48569(8) 0.0282(4) Uani 1 1 d .
H3 H 0.747(3) 0.501(3) 0.4871(14) 0.042 Uiso 1 1 d .
O1 O 0.83158(16) 0.98226(16) 0.48690(8) 0.0262(4) Uani 1 1 d .
H1 H 0.769(3) 0.993(3) 0.4853(14) 0.039 Uiso 1 1 d .
O8 O 0.12226(15) 0.44250(16) 0.50887(8) 0.0293(5) Uani 1 1 d .
F2 F 0.60173(16) -0.49425(15) 0.35667(8) 0.0441(5) Uani 1 1 d .
O3 O 0.62338(15) 1.03859(16) 0.48035(8) 0.0293(5) Uani 1 1 d .
F1 F 0.67746(16) 0.56181(17) 0.90616(7) 0.0443(5) Uani 1 1 d .
N2 N 0.56712(18) 0.2465(2) 0.43069(9) 0.0257(5) Uani 1 1 d .
N1 N 0.88009(17) 0.73929(19) 0.55793(9) 0.0236(5) Uani 1 1 d .
O4 O 0.57387(16) 0.90654(18) 0.53444(9) 0.0362(5) Uani 1 1 d .
O7 O 0.04841(16) 0.58949(17) 0.54585(8) 0.0305(5) Uani 1 1 d .
C14 C 0.8627(2) 0.7747(2) 0.33179(11) 0.0278(6) Uani 1 1 d .
H14 H 0.8718 0.7070 0.3140 0.033 Uiso 1 1 calc R
C12 C 0.8376(2) 0.9747(2) 0.33170(11) 0.0275(6) Uani 1 1 d .
H12 H 0.8294 1.0426 0.3139 0.033 Uiso 1 1 calc R
C10 C 0.8517(2) 0.8750(2) 0.41023(10) 0.0238(6) Uani 1 1 d .
O6 O 0.59128(19) -0.0037(2) 0.27411(8) 0.0400(6) Uani 1 1 d .
C30 C 0.5650(2) 0.3423(2) 0.51337(11) 0.0288(6) Uani 1 1 d .
H30A H 0.5586 0.2706 0.5314 0.035 Uiso 1 1 calc R
H30B H 0.5286 0.3999 0.5329 0.035 Uiso 1 1 calc R
C11 C 0.8397(2) 0.9740(2) 0.38370(11) 0.0252(6) Uani 1 1 d .
H11 H 0.8327 1.0422 0.4013 0.030 Uiso 1 1 calc R
C7 C 0.8508(2) 0.8738(2) 0.46735(10) 0.0230(5) Uani 1 1 d .
C22 C 0.5572(2) 0.9839(2) 0.50459(10) 0.0249(6) Uani 1 1 d .
C5 C 0.9565(2) 0.8261(2) 0.54348(11) 0.0249(6) Uani 1 1 d .
H5A H 1.0251 0.8036 0.5551 0.030 Uiso 1 1 calc R
H5B H 0.9390 0.8980 0.5595 0.030 Uiso 1 1 calc R
O2 O 0.68842(17) 0.7231(2) 0.68307(8) 0.0379(5) Uani 1 1 d .
C31 C 0.5160(2) 0.3317(2) 0.46268(12) 0.0301(6) Uani 1 1 d .
H31A H 0.4435 0.3110 0.4669 0.036 Uiso 1 1 calc R
H31B H 0.5184 0.4048 0.4456 0.036 Uiso 1 1 calc R
C15 C 0.8639(2) 0.7755(2) 0.38319(11) 0.0276(6) Uani 1 1 d .
H15 H 0.8732 0.7074 0.4007 0.033 Uiso 1 1 calc R
C13 C 0.8480(2) 0.8743(2) 0.30638(11) 0.0271(6) Uani 1 1 d .
C19 C 0.6985(3) 0.5991(3) 0.85940(12) 0.0341(7) Uani 1 1 d .
C41 C 0.6003(2) -0.3822(2) 0.34740(12) 0.0314(7) Uani 1 1 d .
C44 C 0.0490(2) 0.5101(2) 0.51619(11) 0.0247(6) Uani 1 1 d .
C20 C 0.6207(2) 0.6001(3) 0.82486(13) 0.0362(7) Uani 1 1 d .
H20 H 0.5546 0.5742 0.8334 0.043 Uiso 1 1 calc R
C38 C 0.5909(2) -0.1575(2) 0.32886(11) 0.0262(6) Uani 1 1 d .
N3 N 0.1357(2) 0.7456(2) 0.65924(11) 0.0397(7) Uani 1 1 d .
C32 C 0.7268(2) 0.3841(2) 0.56147(11) 0.0271(6) Uani 1 1 d .
C35 C 0.8189(3) 0.4186(3) 0.65448(12) 0.0345(7) Uani 1 1 d .
C27 C 0.6785(2) 0.2734(2) 0.42638(11) 0.0277(6) Uani 1 1 d .
H27A H 0.6866 0.3436 0.4074 0.033 Uiso 1 1 calc R
H27B H 0.7128 0.2134 0.4074 0.033 Uiso 1 1 calc R
C16 C 0.7386(2) 0.6792(2) 0.76535(11) 0.0291(6) Uani 1 1 d .
C23 C 0.5828(2) -0.0361(3) 0.31704(11) 0.0289(6) Uani 1 1 d .
C24 C 0.5598(2) 0.0438(2) 0.35915(11) 0.0289(6) Uani 1 1 d .
H24A H 0.6117 0.0342 0.3857 0.035 Uiso 1 1 calc R
H24B H 0.4926 0.0249 0.3736 0.035 Uiso 1 1 calc R
C1 C 0.7565(2) 0.7229(3) 0.71416(11) 0.0301(6) Uani 1 1 d .
C28 C 0.7302(2) 0.2857(2) 0.47680(11) 0.0274(6) Uani 1 1 d .
H28A H 0.8023 0.3070 0.4717 0.033 Uiso 1 1 calc R
H28B H 0.7291 0.2130 0.4943 0.033 Uiso 1 1 calc R
C33 C 0.8244(2) 0.3449(3) 0.57160(12) 0.0320(6) Uani 1 1 d .
H33 H 0.8603 0.3055 0.5464 0.038 Uiso 1 1 calc R
C8 C 0.7706(2) 0.7904(2) 0.48616(10) 0.0248(6) Uani 1 1 d .
H8A H 0.7019 0.8174 0.4768 0.030 Uiso 1 1 calc R
H8B H 0.7815 0.7177 0.4696 0.030 Uiso 1 1 calc R
C37 C 0.6759(2) 0.4404(3) 0.59981(12) 0.0342(7) Uani 1 1 d .
H37 H 0.6092 0.4681 0.5939 0.041 Uiso 1 1 calc R
C17 C 0.8145(2) 0.6766(3) 0.80177(12) 0.0320(7) Uani 1 1 d .
H17 H 0.8806 0.7034 0.7938 0.038 Uiso 1 1 calc R
C42 C 0.5947(3) -0.3472(3) 0.29828(12) 0.0351(7) Uani 1 1 d .
H42 H 0.5930 -0.3993 0.2716 0.042 Uiso 1 1 calc R
C6 C 0.9568(2) 0.8397(2) 0.48706(10) 0.0251(6) Uani 1 1 d .
H6A H 0.9775 0.7686 0.4714 0.030 Uiso 1 1 calc R
H6B H 1.0072 0.8973 0.4776 0.030 Uiso 1 1 calc R
C39 C 0.5965(2) -0.1975(3) 0.37791(11) 0.0292(6) Uani 1 1 d .
H39 H 0.5957 -0.1465 0.4050 0.035 Uiso 1 1 calc R
C29 C 0.6780(2) 0.3739(2) 0.50970(11) 0.0262(6) Uani 1 1 d .
C4 C 0.8833(2) 0.7083(2) 0.61241(11) 0.0276(6) Uani 1 1 d .
H4A H 0.9484 0.6698 0.6194 0.033 Uiso 1 1 calc R
H4B H 0.8274 0.6551 0.6194 0.033 Uiso 1 1 calc R
C34 C 0.8709(2) 0.3620(3) 0.61771(12) 0.0343(7) Uani 1 1 d .
H34 H 0.9378 0.3350 0.6238 0.041 Uiso 1 1 calc R
C26 C 0.5139(2) 0.2439(2) 0.38096(11) 0.0293(6) Uani 1 1 d .
H26A H 0.5144 0.3202 0.3669 0.035 Uiso 1 1 calc R
H26B H 0.4419 0.2227 0.3865 0.035 Uiso 1 1 calc R
C18 C 0.7958(2) 0.6360(3) 0.84926(12) 0.0329(7) Uani 1 1 d .
H18 H 0.8479 0.6336 0.8739 0.039 Uiso 1 1 calc R
C2 C 0.8620(2) 0.7688(3) 0.70156(11) 0.0303(6) Uani 1 1 d .
H2A H 0.8768 0.8325 0.7239 0.036 Uiso 1 1 calc R
H2B H 0.9134 0.7103 0.7084 0.036 Uiso 1 1 calc R
C21 C 0.6412(2) 0.6398(3) 0.77737(12) 0.0334(7) Uani 1 1 d .
H21 H 0.5889 0.6403 0.7528 0.040 Uiso 1 1 calc R
C25 C 0.5589(2) 0.1651(2) 0.34255(12) 0.0320(7) Uani 1 1 d .
H25A H 0.6297 0.1886 0.3352 0.038 Uiso 1 1 calc R
H25B H 0.5192 0.1713 0.3113 0.038 Uiso 1 1 calc R
C9 C 0.7749(2) 0.7742(2) 0.54194(11) 0.0266(6) Uani 1 1 d .
H9A H 0.7563 0.8447 0.5588 0.032 Uiso 1 1 calc R
H9B H 0.7251 0.7165 0.5519 0.032 Uiso 1 1 calc R
C40 C 0.6031(2) -0.3119(3) 0.38718(12) 0.0311(6) Uani 1 1 d .
H40 H 0.6094 -0.3396 0.4202 0.037 Uiso 1 1 calc R
C36 C 0.7204(3) 0.4569(3) 0.64630(12) 0.0345(7) Uani 1 1 d .
H36 H 0.6840 0.4937 0.6721 0.041 Uiso 1 1 calc R
C43 C 0.5919(2) -0.2337(3) 0.28942(11) 0.0309(6) Uani 1 1 d .
H43 H 0.5905 -0.2071 0.2560 0.037 Uiso 1 1 calc R
C45 C 0.1375(2) 0.6510(3) 0.65609(12) 0.0316(6) Uani 1 1 d .
C3 C 0.8733(2) 0.8071(3) 0.64758(11) 0.0315(6) Uani 1 1 d .
H3A H 0.8131 0.8519 0.6380 0.038 Uiso 1 1 calc R
H3B H 0.9344 0.8550 0.6446 0.038 Uiso 1 1 calc R
C46 C 0.1395(3) 0.5295(3) 0.65293(13) 0.0376(7) Uani 1 1 d .
H46A H 0.1917 0.5003 0.6756 0.056 Uiso 1 1 calc R
H46B H 0.1554 0.5070 0.6187 0.056 Uiso 1 1 calc R
H46C H 0.0728 0.4997 0.6624 0.056 Uiso 1 1 calc R
H4 H 0.561(3) 0.179(3) 0.4468(14) 0.045(10) Uiso 1 1 d .
H2 H 0.901(3) 0.677(3) 0.5413(13) 0.032(9) Uiso 1 1 d .

loop_
_atom_site_aniso_label
_atom_site_aniso_U_11
_atom_site_aniso_U_22
_atom_site_aniso_U_33
_atom_site_aniso_U_23
_atom_site_aniso_U_13
_atom_site_aniso_U_12
Cl1 0.0506(5) 0.0350(4) 0.0236(3) -0.0005(3) 0.0008(3) 0.0006(3)
Cl2 0.0510(5) 0.0393(4) 0.0376(4) -0.0026(3) -0.0113(4) -0.0039(4)
O5 0.0253(10) 0.0242(9) 0.0352(11) 0.0052(8) -0.0038(9) -0.0010(8)
O1 0.0273(10) 0.0224(9) 0.0288(10) -0.0045(8) -0.0001(9) 0.0023(8)
O8 0.0254(10) 0.0242(9) 0.0383(12) -0.0029(9) -0.0014(9) 0.0026(8)
F2 0.0629(13) 0.0287(9) 0.0407(11) 0.0010(8) 0.0080(10) -0.0018(9)
O3 0.0248(10) 0.0283(10) 0.0350(11) 0.0050(9) 0.0016(9) -0.0012(8)
F1 0.0545(12) 0.0446(11) 0.0338(10) 0.0119(9) 0.0099(10) -0.0020(9)
N2 0.0259(11) 0.0224(11) 0.0288(13) 0.0002(10) 0.0028(10) -0.0006(9)
N1 0.0225(11) 0.0250(11) 0.0234(12) -0.0003(9) 0.0012(10) 0.0001(9)
O4 0.0294(11) 0.0366(11) 0.0427(13) 0.0139(10) 0.0060(10) 0.0071(9)
O7 0.0319(11) 0.0283(10) 0.0314(11) -0.0063(9) -0.0014(9) 0.0007(8)
C14 0.0325(15) 0.0237(13) 0.0272(14) -0.0031(11) 0.0016(12) 0.0013(11)
C12 0.0305(14) 0.0232(13) 0.0289(15) 0.0031(11) 0.0007(12) 0.0006(11)
C10 0.0220(12) 0.0257(13) 0.0236(13) 0.0008(11) -0.0005(11) 0.0009(10)
O6 0.0543(15) 0.0400(12) 0.0257(11) 0.0018(10) 0.0006(11) 0.0086(11)
C30 0.0245(13) 0.0299(14) 0.0318(15) -0.0022(12) 0.0028(12) -0.0023(11)
C11 0.0269(13) 0.0218(12) 0.0270(14) -0.0019(11) -0.0004(12) 0.0017(10)
C7 0.0245(13) 0.0217(12) 0.0227(13) -0.0017(10) 0.0009(11) 0.0016(10)
C22 0.0267(14) 0.0233(12) 0.0248(13) -0.0011(11) 0.0041(12) 0.0038(10)
C5 0.0226(12) 0.0240(12) 0.0280(14) 0.0021(11) 0.0013(12) -0.0025(10)
O2 0.0322(11) 0.0513(14) 0.0301(12) 0.0005(10) -0.0058(10) 0.0021(10)
C31 0.0277(14) 0.0289(14) 0.0338(16) -0.0038(12) 0.0013(13) 0.0023(11)
C15 0.0306(14) 0.0244(13) 0.0278(14) 0.0017(11) 0.0014(12) 0.0017(11)
C13 0.0278(14) 0.0295(14) 0.0240(14) -0.0003(11) -0.0005(12) -0.0009(11)
C19 0.0452(18) 0.0293(14) 0.0278(15) 0.0050(12) 0.0069(14) 0.0022(13)
C41 0.0334(15) 0.0274(14) 0.0334(16) -0.0010(12) 0.0053(14) -0.0010(11)
C44 0.0233(13) 0.0227(12) 0.0282(14) 0.0037(11) 0.0011(12) -0.0013(10)
C20 0.0352(16) 0.0321(15) 0.0414(18) 0.0030(14) 0.0062(15) -0.0044(13)
C38 0.0250(13) 0.0296(14) 0.0239(14) -0.0006(11) 0.0006(12) -0.0007(11)
N3 0.0411(15) 0.0367(15) 0.0412(16) -0.0010(12) 0.0032(13) -0.0009(12)
C32 0.0263(13) 0.0252(13) 0.0299(15) 0.0012(11) 0.0021(12) -0.0011(10)
C35 0.0414(17) 0.0282(14) 0.0338(16) 0.0019(13) -0.0039(15) -0.0064(12)
C27 0.0252(13) 0.0271(13) 0.0307(15) 0.0002(11) 0.0030(12) -0.0005(11)
C16 0.0289(14) 0.0300(14) 0.0283(15) -0.0020(12) 0.0007(13) 0.0029(11)
C23 0.0284(14) 0.0332(15) 0.0251(14) -0.0003(12) -0.0033(12) 0.0000(11)
C24 0.0314(15) 0.0292(14) 0.0260(14) -0.0006(12) -0.0002(12) 0.0006(11)
C1 0.0298(15) 0.0340(15) 0.0266(14) -0.0036(12) 0.0016(13) 0.0037(12)
C28 0.0246(13) 0.0254(13) 0.0323(15) 0.0025(11) 0.0014(12) 0.0009(10)
C33 0.0310(15) 0.0317(14) 0.0333(16) 0.0010(13) 0.0017(13) 0.0006(12)
C8 0.0236(13) 0.0264(13) 0.0243(13) 0.0007(11) -0.0003(11) 0.0013(10)
C37 0.0315(15) 0.0344(15) 0.0365(17) -0.0025(13) -0.0012(14) 0.0061(12)
C17 0.0300(15) 0.0345(15) 0.0315(16) 0.0033(13) 0.0032(13) 0.0031(12)
C42 0.0421(17) 0.0363(16) 0.0269(15) -0.0055(13) 0.0023(14) -0.0013(13)
C6 0.0234(13) 0.0259(13) 0.0259(14) -0.0007(11) 0.0011(12) 0.0006(10)
C39 0.0296(14) 0.0314(14) 0.0268(14) -0.0029(12) 0.0000(12) -0.0026(11)
C29 0.0221(13) 0.0239(13) 0.0325(15) 0.0025(11) 0.0012(12) 0.0003(10)
C4 0.0289(14) 0.0292(13) 0.0248(14) 0.0044(11) 0.0007(12) 0.0002(11)
C34 0.0286(15) 0.0345(15) 0.0397(18) 0.0013(14) -0.0011(14) 0.0015(12)
C26 0.0314(15) 0.0285(14) 0.0279(15) 0.0011(12) -0.0020(13) 0.0006(11)
C18 0.0368(16) 0.0324(15) 0.0294(15) 0.0005(12) 0.0003(14) 0.0037(12)
C2 0.0294(14) 0.0382(16) 0.0233(14) 0.0004(12) 0.0002(12) -0.0018(12)
C21 0.0315(15) 0.0334(15) 0.0355(17) -0.0008(13) -0.0012(14) 0.0016(12)
C25 0.0367(16) 0.0295(14) 0.0298(15) 0.0008(12) 0.0017(14) -0.0025(12)
C9 0.0217(12) 0.0306(14) 0.0275(14) 0.0006(11) 0.0025(11) -0.0002(10)
C40 0.0324(15) 0.0328(15) 0.0282(15) 0.0024(12) 0.0014(13) -0.0011(12)
C36 0.0393(17) 0.0313(15) 0.0329(16) -0.0053(13) 0.0008(14) 0.0005(12)
C43 0.0334(15) 0.0336(15) 0.0257(14) -0.0015(12) -0.0001(13) 0.0004(12)
C45 0.0286(15) 0.0381(16) 0.0279(15) 0.0024(13) 0.0024(13) -0.0001(12)
C3 0.0399(16) 0.0316(14) 0.0230(14) 0.0013(12) 0.0018(13) -0.0016(12)
C46 0.0393(17) 0.0328(16) 0.0407(18) 0.0015(14) -0.0040(15) -0.0004(13)

loop_
_atom_type_symbol
_atom_type_description
_atom_type_scat_dispersion_real
_atom_type_scat_dispersion_imag
_atom_type_scat_source
C C 0.0033 0.0016 'International Tables Vol C Tables 4.2.6.8 and 6.1.1.4'
H H 0.0000 0.0000 'International Tables Vol C Tables 4.2.6.8 and 6.1.1.4'
N N 0.0061 0.0033 'International Tables Vol C Tables 4.2.6.8 and 6.1.1.4'
O O 0.0106 0.0060 'International Tables Vol C Tables 4.2.6.8 and 6.1.1.4'
F F 0.0171 0.0103 'International Tables Vol C Tables 4.2.6.8 and 6.1.1.4'
Cl Cl 0.1484 0.1585 'International Tables Vol C Tables 4.2.6.8 and 6.1.1.4'

loop_
_geom_angle_atom_site_label_1
_geom_angle_atom_site_label_2
_geom_angle_atom_site_label_3
_geom_angle
_geom_angle_site_symmetry_3
C29 O5 H3 104(2) .
C7 O1 H1 107(3) .
C31 N2 C27 109.6(2) .
C31 N2 C26 108.4(2) .
C27 N2 C26 112.8(2) .
C31 N2 H4 107(2) .
C27 N2 H4 108(2) .
C26 N2 H4 111(2) .
C5 N1 C9 110.3(2) .
C5 N1 C4 113.9(2) .
C9 N1 C4 111.7(2) .
C5 N1 H2 104(2) .
C9 N1 H2 111(2) .
C4 N1 H2 105(2) .
C15 C14 C13 119.1(3) .
C15 C14 H14 120.4 .
C13 C14 H14 120.4 .
C13 C12 C11 118.8(3) .
C13 C12 H12 120.6 .
C11 C12 H12 120.6 .
C11 C10 C15 118.3(3) .
C11 C10 C7 121.2(2) .
C15 C10 C7 120.6(2) .
C31 C30 C29 112.0(2) .
C31 C30 H30A 109.2 .
C29 C30 H30A 109.2 .
C31 C30 H30B 109.2 .
C29 C30 H30B 109.2 .
H30A C30 H30B 107.9 .
C10 C11 C12 121.2(3) .
C10 C11 H11 119.4 .
C12 C11 H11 119.4 .
O1 C7 C10 111.2(2) .
O1 C7 C8 110.6(2) .
C10 C7 C8 109.9(2) .
O1 C7 C6 106.0(2) .
C10 C7 C6 109.7(2) .
C8 C7 C6 109.4(2) .
O4 C22 O3 126.6(3) .
O4 C22 C22 116.8(3) 3_676
O3 C22 C22 116.6(3) 3_676
N1 C5 C6 109.5(2) .
N1 C5 H5A 109.8 .
C6 C5 H5A 109.8 .
N1 C5 H5B 109.8 .
C6 C5 H5B 109.8 .
H5A C5 H5B 108.2 .
N2 C31 C30 112.6(2) .
N2 C31 H31A 109.1 .
C30 C31 H31A 109.1 .
N2 C31 H31B 109.1 .
C30 C31 H31B 109.1 .
H31A C31 H31B 107.8 .
C14 C15 C10 121.3(3) .
C14 C15 H15 119.3 .
C10 C15 H15 119.3 .
C12 C13 C14 121.3(3) .
C12 C13 Cl1 119.9(2) .
C14 C13 Cl1 118.8(2) .
F1 C19 C20 118.2(3) .
F1 C19 C18 118.4(3) .
C20 C19 C18 123.4(3) .
C40 C41 F2 117.8(3) .
C40 C41 C42 124.0(3) .
F2 C41 C42 118.2(3) .
O7 C44 O8 126.4(3) .
O7 C44 C44 117.9(3) 3_566
O8 C44 C44 115.7(3) 3_566
C19 C20 C21 118.4(3) .
C19 C20 H20 120.8 .
C21 C20 H20 120.8 .
C43 C38 C39 119.1(3) .
C43 C38 C23 118.5(3) .
C39 C38 C23 122.4(3) .
C33 C32 C37 117.3(3) .
C33 C32 C29 122.2(3) .
C37 C32 C29 120.3(3) .
C34 C35 C36 120.8(3) .
C34 C35 Cl2 119.3(3) .
C36 C35 Cl2 119.9(3) .
N2 C27 C28 112.7(2) .
N2 C27 H27A 109.0 .
C28 C27 H27A 109.0 .
N2 C27 H27B 109.0 .
C28 C27 H27B 109.0 .
H27A C27 H27B 107.8 .
C17 C16 C21 118.9(3) .
C17 C16 C1 122.7(3) .
C21 C16 C1 118.4(3) .
O6 C23 C38 120.2(3) .
O6 C23 C24 121.4(3) .
C38 C23 C24 118.3(3) .
C23 C24 C25 112.9(2) .
C23 C24 H24A 109.0 .
C25 C24 H24A 109.0 .
C23 C24 H24B 109.0 .
C25 C24 H24B 109.0 .
H24A C24 H24B 107.8 .
O2 C1 C16 120.9(3) .
O2 C1 C2 120.7(3) .
C16 C1 C2 118.4(3) .
C27 C28 C29 112.3(2) .
C27 C28 H28A 109.1 .
C29 C28 H28A 109.1 .
C27 C28 H28B 109.1 .
C29 C28 H28B 109.1 .
H28A C28 H28B 107.9 .
C32 C33 C34 121.7(3) .
C32 C33 H33 119.1 .
C34 C33 H33 119.1 .
C9 C8 C7 112.6(2) .
C9 C8 H8A 109.1 .
C7 C8 H8A 109.1 .
C9 C8 H8B 109.1 .
C7 C8 H8B 109.1 .
H8A C8 H8B 107.8 .
C36 C37 C32 121.8(3) .
C36 C37 H37 119.1 .
C32 C37 H37 119.1 .
C18 C17 C16 121.6(3) .
C18 C17 H17 119.2 .
C16 C17 H17 119.2 .
C43 C42 C41 117.7(3) .
C43 C42 H42 121.2 .
C41 C42 H42 121.2 .
C5 C6 C7 111.5(2) .
C5 C6 H6A 109.3 .
C7 C6 H6A 109.3 .
C5 C6 H6B 109.3 .
C7 C6 H6B 109.3 .
H6A C6 H6B 108.0 .
C40 C39 C38 120.4(3) .
C40 C39 H39 119.8 .
C38 C39 H39 119.8 .
O5 C29 C32 108.8(2) .
O5 C29 C30 105.9(2) .
C32 C29 C30 111.4(2) .
O5 C29 C28 110.3(2) .
C32 C29 C28 112.9(2) .
C30 C29 C28 107.4(2) .
N1 C4 C3 114.0(2) .
N1 C4 H4A 108.8 .
C3 C4 H4A 108.8 .
N1 C4 H4B 108.8 .
C3 C4 H4B 108.8 .
H4A C4 H4B 107.7 .
C35 C34 C33 119.3(3) .
C35 C34 H34 120.3 .
C33 C34 H34 120.3 .
N2 C26 C25 115.7(2) .
N2 C26 H26A 108.3 .
C25 C26 H26A 108.3 .
N2 C26 H26B 108.3 .
C25 C26 H26B 108.3 .
H26A C26 H26B 107.4 .
C19 C18 C17 117.3(3) .
C19 C18 H18 121.3 .
C17 C18 H18 121.3 .
C3 C2 C1 114.0(3) .
C3 C2 H2A 108.7 .
C1 C2 H2A 108.7 .
C3 C2 H2B 108.7 .
C1 C2 H2B 108.7 .
H2A C2 H2B 107.6 .
C20 C21 C16 120.3(3) .
C20 C21 H21 119.8 .
C16 C21 H21 119.8 .
C26 C25 C24 113.6(2) .
C26 C25 H25A 108.9 .
C24 C25 H25A 108.9 .
C26 C25 H25B 108.9 .
C24 C25 H25B 108.9 .
H25A C25 H25B 107.7 .
N1 C9 C8 110.6(2) .
N1 C9 H9A 109.5 .
C8 C9 H9A 109.5 .
N1 C9 H9B 109.5 .
C8 C9 H9B 109.5 .
H9A C9 H9B 108.1 .
C41 C40 C39 117.9(3) .
C41 C40 H40 121.0 .
C39 C40 H40 121.0 .
C35 C36 C37 119.0(3) .
C35 C36 H36 120.5 .
C37 C36 H36 120.5 .
C42 C43 C38 120.9(3) .
C42 C43 H43 119.5 .
C38 C43 H43 119.5 .
N3 C45 C46 179.1(4) .
C4 C3 C2 111.2(2) .
C4 C3 H3A 109.4 .
C2 C3 H3A 109.4 .
C4 C3 H3B 109.4 .
C2 C3 H3B 109.4 .
H3A C3 H3B 108.0 .
C45 C46 H46A 109.5 .
C45 C46 H46B 109.5 .
H46A C46 H46B 109.5 .
C45 C46 H46C 109.5 .
H46A C46 H46C 109.5 .
H46B C46 H46C 109.5 .

loop_
_geom_bond_atom_site_label_1
_geom_bond_atom_site_label_2
_geom_bond_distance
_geom_bond_site_symmetry_2
Cl1 C13 1.740(3) .
Cl2 C35 1.743(4) .
O5 C29 1.440(3) .
O5 H3 0.91(4) .
O1 C7 1.425(3) .
O1 H1 0.83(4) .
O8 C44 1.273(3) .
F2 C41 1.367(3) .
O3 C22 1.268(3) .
F1 C19 1.359(3) .
N2 C31 1.493(3) .
N2 C27 1.502(3) .
N2 C26 1.505(4) .
N2 H4 0.92(4) .
N1 C5 1.497(3) .
N1 C9 1.504(4) .
N1 C4 1.508(4) .
N1 H2 0.91(4) .
O4 C22 1.245(3) .
O7 C44 1.240(3) .
C14 C15 1.378(4) .
C14 C13 1.389(4) .
C14 H14 0.9500 .
C12 C13 1.388(4) .
C12 C11 1.394(4) .
C12 H12 0.9500 .
C10 C11 1.393(4) .
C10 C15 1.406(4) .
C10 C7 1.531(4) .
O6 C23 1.220(4) .
C30 C31 1.509(4) .
C30 C29 1.534(4) .
C30 H30A 0.9900 .
C30 H30B 0.9900 .
C11 H11 0.9500 .
C7 C8 1.538(4) .
C7 C6 1.543(4) .
C22 C22 1.570(6) 3_676
C5 C6 1.521(4) .
C5 H5A 0.9900 .
C5 H5B 0.9900 .
O2 C1 1.222(4) .
C31 H31A 0.9900 .
C31 H31B 0.9900 .
C15 H15 0.9500 .
C19 C20 1.378(5) .
C19 C18 1.379(5) .
C41 C40 1.361(4) .
C41 C42 1.384(4) .
C44 C44 1.571(6) 3_566
C20 C21 1.386(4) .
C20 H20 0.9500 .
C38 C43 1.398(4) .
C38 C39 1.402(4) .
C38 C23 1.495(4) .
N3 C45 1.139(4) .
C32 C33 1.392(4) .
C32 C37 1.400(4) .
C32 C29 1.533(4) .
C35 C34 1.379(4) .
C35 C36 1.389(5) .
C27 C28 1.519(4) .
C27 H27A 0.9900 .
C27 H27B 0.9900 .
C16 C17 1.394(5) .
C16 C21 1.402(4) .
C16 C1 1.488(4) .
C23 C24 1.511(4) .
C24 C25 1.522(4) .
C24 H24A 0.9900 .
C24 H24B 0.9900 .
C1 C2 1.528(4) .
C28 C29 1.538(4) .
C28 H28A 0.9900 .
C28 H28B 0.9900 .
C33 C34 1.393(5) .
C33 H33 0.9500 .
C8 C9 1.509(4) .
C8 H8A 0.9900 .
C8 H8B 0.9900 .
C37 C36 1.390(5) .
C37 H37 0.9500 .
C17 C18 1.386(4) .
C17 H17 0.9500 .
C42 C43 1.382(4) .
C42 H42 0.9500 .
C6 H6A 0.9900 .
C6 H6B 0.9900 .
C39 C40 1.396(4) .
C39 H39 0.9500 .
C4 C3 1.520(4) .
C4 H4A 0.9900 .
C4 H4B 0.9900 .
C34 H34 0.9500 .
C26 C25 1.517(4) .
C26 H26A 0.9900 .
C26 H26B 0.9900 .
C18 H18 0.9500 .
C2 C3 1.526(4) .
C2 H2A 0.9900 .
C2 H2B 0.9900 .
C21 H21 0.9500 .
C25 H25A 0.9900 .
C25 H25B 0.9900 .
C9 H9A 0.9900 .
C9 H9B 0.9900 .
C40 H40 0.9500 .
C36 H36 0.9500 .
C43 H43 0.9500 .
C45 C46 1.460(4) .
C3 H3A 0.9900 .
C3 H3B 0.9900 .
C46 H46A 0.9800 .
C46 H46B 0.9800 .
C46 H46C 0.9800 .
